data_7060232
loop_
_publ_author_name
'Kong, Ming'
'Feng, Xin'
'Li, Jing'
'Wang, Jia'
'Zhang, Yi-Quan'
'Song, You'

_publ_section_title
;
 Switchable slow relaxation of magnetization in photochromic
 dysprosium(iii) complexes manipulated by a dithienylethene ligand
;
_journal_issue 46
_journal_name_full 'New Journal of Chemistry'
_journal_page_first 20129
_journal_page_last 20136
_journal_paper_doi 10.1039/D0NJ04457A
_journal_volume 44
_journal_year 2020
_chemical_formula_moiety 'C51 H60 Dy N9 O12 S6'
_chemical_formula_sum 'C51 H60 Dy N9 O12 S6'
_chemical_formula_weight 1345.94
_space_group_crystal_system triclinic
_space_group_IT_number 2
_space_group_name_Hall '-P 1'
_space_group_name_H-M_alt 'P -1'
_atom_sites_solution_hydrogens geom
_atom_sites_solution_primary dual
_audit_creation_date 2020-04-30
_audit_creation_method
;
Olex2 1.2
(compiled 2018.05.29 svn.r3508 for OlexSys, GUI svn.r5506)
;
_audit_update_record
;
2020-08-17 deposited with the CCDC.	2020-10-30 downloaded from the CCDC.
;
_cell_angle_alpha 77.660(3)
_cell_angle_beta 89.468(3)
_cell_angle_gamma 87.737(3)
_cell_formula_units_Z 2
_cell_length_a 8.9475(6)
_cell_length_b 18.8073(12)
_cell_length_c 21.2856(14)
_cell_measurement_reflns_used 9934
_cell_measurement_temperature 193(2)
_cell_measurement_theta_max 53.02
_cell_measurement_theta_min 2.48
_cell_volume 3496.4(4)
_computing_cell_refinement 'SAINT v8.37A (Bruker, 2015)'
_computing_data_reduction 'SAINT v8.37A (Bruker, 2015)'
_computing_molecular_graphics 'Olex2 (Dolomanov et al., 2009)'
_computing_publication_material 'Olex2 (Dolomanov et al., 2009)'
_computing_structure_refinement 'ShelXL (Sheldrick, 2015)'
_computing_structure_solution 'ShelXT (Sheldrick, 2015)'
_diffrn_ambient_temperature 192.99
_diffrn_measured_fraction_theta_full 0.975
_diffrn_measured_fraction_theta_max 0.975
_diffrn_measurement_device_type 'CCD area detector'
_diffrn_measurement_method 'phi and omega scans'
_diffrn_radiation_monochromator graphite
_diffrn_radiation_type MoK\a
_diffrn_radiation_wavelength 0.71073
_diffrn_reflns_av_R_equivalents 0.0871
_diffrn_reflns_av_unetI/netI 0.0999
_diffrn_reflns_Laue_measured_fraction_full 0.975
_diffrn_reflns_Laue_measured_fraction_max 0.975
_diffrn_reflns_limit_h_max 10
_diffrn_reflns_limit_h_min -10
_diffrn_reflns_limit_k_max 22
_diffrn_reflns_limit_k_min -22
_diffrn_reflns_limit_l_max 25
_diffrn_reflns_limit_l_min -24
_diffrn_reflns_number 30519
_diffrn_reflns_point_group_measured_fraction_full 0.975
_diffrn_reflns_point_group_measured_fraction_max 0.975
_diffrn_reflns_theta_full 25.119
_diffrn_reflns_theta_max 25.119
_diffrn_reflns_theta_min 0.979
_exptl_absorpt_coefficient_mu 1.303
_exptl_absorpt_correction_T_max 0.7505
_exptl_absorpt_correction_T_min 0.4492
_exptl_absorpt_correction_type multi-scan
_exptl_absorpt_process_details
'SADABS-2016/2 (Bruker,2016/2) was used for absorption correction. wR2(int) was 0.1868 before and 0.0927 after correction. The Ratio of minimum to maximum transmission is 0.5985. The \l/2 correction factor is Not present.'
_exptl_crystal_colour colourless
_exptl_crystal_colour_primary colourless
_exptl_crystal_density_diffrn 1.278
_exptl_crystal_description needle
_exptl_crystal_F_000 1374
_exptl_crystal_size_max 0.3
_exptl_crystal_size_mid 0.2
_exptl_crystal_size_min 0.2
_refine_diff_density_max 2.340
_refine_diff_density_min -2.975
_refine_diff_density_rms 0.165
_refine_ls_extinction_method none
_refine_ls_goodness_of_fit_ref 1.062
_refine_ls_hydrogen_treatment constr
_refine_ls_matrix_type full
_refine_ls_number_parameters 730
_refine_ls_number_reflns 12191
_refine_ls_number_restraints 0
_refine_ls_restrained_S_all 1.062
_refine_ls_R_factor_all 0.0994
_refine_ls_R_factor_gt 0.0817
_refine_ls_shift/su_max 0.001
_refine_ls_shift/su_mean 0.000
_refine_ls_structure_factor_coef Fsqd
_refine_ls_weighting_details 'w=1/[\s^2^(Fo^2^)+(0.1054P)^2^+22.8826P] where P=(Fo^2^+2Fc^2^)/3'
_refine_ls_weighting_scheme calc
_refine_ls_wR_factor_gt 0.2160
_refine_ls_wR_factor_ref 0.2276
_reflns_Friedel_coverage 0.000
_reflns_number_gt 9352
_reflns_number_total 12191
_reflns_threshold_expression 'I > 2\s(I)'
_cod_data_source_file d0nj04457a2.cif
_cod_data_source_block 2
_cod_database_code 7060232
_shelx_shelxl_version_number 2018/3
_shelx_space_group_comment
;
The symmetry employed for this shelxl refinement is uniquely defined
by the following loop, which should always be used as a source of
symmetry information in preference to the above space-group names.
They are only intended as comments.
;
_olex2_refinement_description
;
1. Fixed Uiso
 At 1.2 times of:
  All C(H) groups
 At 1.5 times of:
  All C(H,H,H) groups
2.a Aromatic/amide H refined with riding coordinates:
 C3(H3), C12(H12), C20(H20), C29(H29), C37(H37), C45(H45)
2.b Idealised Me refined as rotating group:
 C1(H1A,H1B,H1C), C6(H6A,H6B,H6C), C9(H9A,H9B,H9C), C14(H14A,H14B,H14C),
 C15(H15A,H15B,H15C), C17(H17A,H17B,H17C), C18(H18A,H18B,H18C), C23(H23A,H23B,
 H23C), C26(H26A,H26B,H26C), C31(H31A,H31B,H31C), C32(H32A,H32B,H32C), C34(H34A,
 H34B,H34C), C35(H35A,H35B,H35C), C40(H40A,H40B,H40C), C43(H43A,H43B,H43C),
 C48(H48A,H48B,H48C), C49(H49A,H49B,H49C), C51(H51A,H51B,H51C)
;
_olex2_submission_special_instructions 'No special instructions were received'

loop_
_space_group_symop_operation_xyz
'x, y, z'
'-x, -y, -z'

loop_
_atom_site_label
_atom_site_type_symbol
_atom_site_fract_x
_atom_site_fract_y
_atom_site_fract_z
_atom_site_U_iso_or_equiv
_atom_site_adp_type
_atom_site_occupancy
_atom_site_site_symmetry_order
_atom_site_calc_flag
_atom_site_refinement_flags_posn
_atom_site_refinement_flags_adp
_atom_site_refinement_flags_occupancy
_atom_site_disorder_assembly
_atom_site_disorder_group
Dy1 Dy 0.58267(5) 0.31965(2) 0.28197(2) 0.03268(16) Uani 1 1 d . . . . .
S1 S 0.2020(4) 0.1344(2) 0.66687(15) 0.0686(9) Uani 1 1 d . . . . .
S2 S 0.5853(3) 0.38229(19) 0.68040(12) 0.0548(8) Uani 1 1 d . . . . .
S3 S 0.1374(3) 0.76055(13) 0.16791(14) 0.0453(6) Uani 1 1 d . . . . .
S4 S 0.5559(3) 0.71723(13) -0.02776(11) 0.0414(6) Uani 1 1 d . . . . .
S5 S 0.2023(3) 0.09037(15) 0.00337(11) 0.0431(6) Uani 1 1 d . . . . .
S6 S 0.6149(3) -0.10611(12) 0.16717(13) 0.0393(6) Uani 1 1 d . . . . .
O1 O 0.4149(7) 0.3499(3) 0.3550(3) 0.0327(14) Uani 1 1 d . . . . .
O2 O 0.4172(7) 0.3828(3) 0.2084(3) 0.0316(14) Uani 1 1 d . . . . .
O3 O 0.4254(7) 0.2240(3) 0.2840(3) 0.0336(14) Uani 1 1 d . . . . .
O4 O 0.6380(8) 0.2317(4) 0.3847(3) 0.0506(18) Uani 1 1 d . . . . .
O5 O 0.7724(8) 0.3258(4) 0.3624(4) 0.0529(18) Uani 1 1 d . . . . .
O6 O 0.8166(11) 0.2483(6) 0.4513(4) 0.083(3) Uani 1 1 d . . . . .
O7 O 0.7841(7) 0.2355(4) 0.2605(3) 0.0478(17) Uani 1 1 d . . . . .
O8 O 0.6379(7) 0.2785(3) 0.1800(3) 0.0368(15) Uani 1 1 d . . . . .
O9 O 0.8219(9) 0.2017(5) 0.1698(4) 0.069(2) Uani 1 1 d . . . . .
O10 O 0.7721(8) 0.3991(4) 0.2231(3) 0.0492(18) Uani 1 1 d . . . . .
O11 O 0.6204(7) 0.4515(4) 0.2789(3) 0.0434(16) Uani 1 1 d . . . . .
O12 O 0.7958(9) 0.5133(4) 0.2216(4) 0.069(2) Uani 1 1 d . . . . .
N1 N 0.3190(8) 0.2826(4) 0.4504(3) 0.0359(18) Uani 1 1 d . . . . .
N2 N 0.4834(8) 0.3633(4) 0.4564(3) 0.0350(18) Uani 1 1 d . . . . .
N3 N 0.2953(8) 0.4982(4) 0.1967(3) 0.0296(16) Uani 1 1 d . . . . .
N4 N 0.4742(8) 0.4866(4) 0.1302(3) 0.0273(15) Uani 1 1 d . . . . .
N5 N 0.5053(8) 0.1178(4) 0.2514(3) 0.0317(17) Uani 1 1 d . . . . .
N6 N 0.3223(7) 0.1835(4) 0.2000(3) 0.0272(15) Uani 1 1 d . . . . .
N7 N 0.7402(11) 0.2673(6) 0.4009(4) 0.057(3) Uani 1 1 d . . . . .
N8 N 0.7530(9) 0.2384(5) 0.2027(4) 0.047(2) Uani 1 1 d . . . . .
N9 N 0.7309(10) 0.4571(5) 0.2418(4) 0.046(2) Uani 1 1 d . . . . .
C1 C -0.1016(13) 0.1557(8) 0.6364(7) 0.079(4) Uani 1 1 d . . . . .
H1A H -0.103688 0.104851 0.659816 0.119 Uiso 1 1 calc GR . . . .
H1B H -0.161759 0.162124 0.597213 0.119 Uiso 1 1 calc GR . . . .
H1C H -0.142934 0.187555 0.663715 0.119 Uiso 1 1 calc GR . . . .
C2 C 0.0555(12) 0.1748(7) 0.6190(5) 0.058(3) Uani 1 1 d . . . . .
C3 C 0.1054(10) 0.2240(5) 0.5673(5) 0.040(2) Uani 1 1 d . . . . .
H3 H 0.040800 0.252045 0.535455 0.048 Uiso 1 1 calc R . . . .
C4 C 0.2645(10) 0.2296(5) 0.5657(4) 0.034(2) Uani 1 1 d . . . . .
C5 C 0.3321(12) 0.1832(6) 0.6170(5) 0.053(3) Uani 1 1 d . . . . .
C6 C 0.4968(14) 0.1690(8) 0.6327(7) 0.081(4) Uani 1 1 d . . . . .
H6A H 0.536055 0.210869 0.646895 0.122 Uiso 1 1 calc GR . . . .
H6B H 0.551268 0.161579 0.594317 0.122 Uiso 1 1 calc GR . . . .
H6C H 0.509703 0.125329 0.667099 0.122 Uiso 1 1 calc GR . . . .
C7 C 0.3452(10) 0.2802(5) 0.5162(4) 0.035(2) Uani 1 1 d . . . . .
C8 C 0.4435(11) 0.3299(5) 0.5196(4) 0.038(2) Uani 1 1 d . . . . .
C9 C 0.2884(11) 0.3789(7) 0.6389(5) 0.058(3) Uani 1 1 d . . . . .
H9A H 0.247315 0.330868 0.655212 0.087 Uiso 1 1 calc GR . . . .
H9B H 0.236618 0.402748 0.599202 0.087 Uiso 1 1 calc GR . . . .
H9C H 0.274332 0.408732 0.671194 0.087 Uiso 1 1 calc GR . . . .
C10 C 0.4516(11) 0.3701(6) 0.6255(4) 0.044(2) Uani 1 1 d . . . . .
C11 C 0.5237(11) 0.3496(5) 0.5747(4) 0.036(2) Uani 1 1 d . . . . .
C12 C 0.6782(11) 0.3439(6) 0.5803(4) 0.040(2) Uani 1 1 d . . . . .
H12 H 0.741087 0.330935 0.547960 0.048 Uiso 1 1 calc R . . . .
C13 C 0.7335(11) 0.3583(7) 0.6360(5) 0.049(3) Uani 1 1 d . . . . .
C14 C 0.8923(13) 0.3589(8) 0.6564(6) 0.064(3) Uani 1 1 d . . . . .
H14A H 0.918295 0.408929 0.656849 0.096 Uiso 1 1 calc GR . . . .
H14B H 0.957755 0.339818 0.626215 0.096 Uiso 1 1 calc GR . . . .
H14C H 0.905170 0.328373 0.699642 0.096 Uiso 1 1 calc GR . . . .
C15 C 0.2291(12) 0.2345(6) 0.4207(5) 0.052(3) Uani 1 1 d . . . . .
H15A H 0.239195 0.184465 0.445990 0.078 Uiso 1 1 calc GR . . . .
H15B H 0.264623 0.235885 0.376750 0.078 Uiso 1 1 calc GR . . . .
H15C H 0.123764 0.251093 0.419532 0.078 Uiso 1 1 calc GR . . . .
C16 C 0.4076(10) 0.3351(5) 0.4147(4) 0.033(2) Uani 1 1 d . . . . .
C17 C 0.5656(13) 0.4307(5) 0.4361(5) 0.047(3) Uani 1 1 d . . . . .
H17A H 0.517592 0.469379 0.454439 0.070 Uiso 1 1 calc GR . . . .
H17B H 0.564733 0.445329 0.389078 0.070 Uiso 1 1 calc GR . . . .
H17C H 0.669118 0.422120 0.451308 0.070 Uiso 1 1 calc GR . . . .
C18 C -0.1603(11) 0.7188(6) 0.1781(6) 0.051(3) Uani 1 1 d . . . . .
H18A H -0.173733 0.739625 0.216286 0.076 Uiso 1 1 calc GR . . . .
H18B H -0.220645 0.675642 0.182398 0.076 Uiso 1 1 calc GR . . . .
H18C H -0.192196 0.754988 0.139807 0.076 Uiso 1 1 calc GR . . . .
C19 C -0.0009(10) 0.6979(5) 0.1716(5) 0.037(2) Uani 1 1 d . . . . .
C20 C 0.0618(10) 0.6324(5) 0.1680(4) 0.034(2) Uani 1 1 d . . . . .
H20 H 0.005025 0.590665 0.168283 0.041 Uiso 1 1 calc R . . . .
C21 C 0.2225(9) 0.6314(5) 0.1636(4) 0.0302(19) Uani 1 1 d . . . . .
C22 C 0.2803(10) 0.6970(5) 0.1634(5) 0.037(2) Uani 1 1 d . . . . .
C23 C 0.4396(12) 0.7177(6) 0.1617(5) 0.049(3) Uani 1 1 d . . . . .
H23A H 0.470207 0.735707 0.116954 0.074 Uiso 1 1 calc GR . . . .
H23B H 0.502708 0.674939 0.180931 0.074 Uiso 1 1 calc GR . . . .
H23C H 0.450606 0.755921 0.185955 0.074 Uiso 1 1 calc GR . . . .
C24 C 0.3124(10) 0.5660(5) 0.1568(4) 0.032(2) Uani 1 1 d . . . . .
C25 C 0.4245(10) 0.5583(4) 0.1153(4) 0.0315(19) Uani 1 1 d . . . . .
C26 C 0.2628(10) 0.6718(5) 0.0003(5) 0.039(2) Uani 1 1 d . . . . .
H26A H 0.219865 0.711229 0.019129 0.059 Uiso 1 1 calc GR . . . .
H26B H 0.211058 0.626782 0.017642 0.059 Uiso 1 1 calc GR . . . .
H26C H 0.251007 0.684591 -0.046501 0.059 Uiso 1 1 calc GR . . . .
C27 C 0.4281(10) 0.6604(5) 0.0170(4) 0.034(2) Uani 1 1 d . . . . .
C28 C 0.4994(10) 0.6124(4) 0.0664(4) 0.0310(19) Uani 1 1 d . . . . .
C29 C 0.6556(11) 0.6197(5) 0.0644(4) 0.037(2) Uani 1 1 d . . . . .
H29 H 0.720850 0.589011 0.094240 0.044 Uiso 1 1 calc R . . . .
C30 C 0.7060(10) 0.6728(5) 0.0176(4) 0.040(2) Uani 1 1 d . . . . .
C31 C 0.8633(11) 0.6968(7) 0.0046(5) 0.056(3) Uani 1 1 d . . . . .
H31A H 0.903685 0.678531 -0.032150 0.084 Uiso 1 1 calc GR . . . .
H31B H 0.925215 0.677376 0.042619 0.084 Uiso 1 1 calc GR . . . .
H31C H 0.863789 0.750101 -0.005079 0.084 Uiso 1 1 calc GR . . . .
C32 C 0.1965(11) 0.4771(5) 0.2525(4) 0.041(2) Uani 1 1 d . . . . .
H32A H 0.213574 0.507858 0.283340 0.061 Uiso 1 1 calc GR . . . .
H32B H 0.217892 0.425961 0.273055 0.061 Uiso 1 1 calc GR . . . .
H32C H 0.091979 0.483403 0.238314 0.061 Uiso 1 1 calc GR . . . .
C33 C 0.3988(9) 0.4482(5) 0.1816(4) 0.0285(19) Uani 1 1 d . . . . .
C34 C 0.5777(11) 0.4492(5) 0.0925(5) 0.042(2) Uani 1 1 d . . . . .
H34A H 0.558408 0.467404 0.046548 0.062 Uiso 1 1 calc GR . . . .
H34B H 0.562620 0.396652 0.103803 0.062 Uiso 1 1 calc GR . . . .
H34C H 0.681052 0.458594 0.102206 0.062 Uiso 1 1 calc GR . . . .
C35 C -0.1034(12) 0.1105(7) 0.0308(6) 0.056(3) Uani 1 1 d . . . . .
H35A H -0.106078 0.113320 -0.015704 0.084 Uiso 1 1 calc GR . . . .
H35B H -0.155435 0.153583 0.040681 0.084 Uiso 1 1 calc GR . . . .
H35C H -0.152898 0.066564 0.053103 0.084 Uiso 1 1 calc GR . . . .
C36 C 0.0558(10) 0.1072(5) 0.0526(4) 0.036(2) Uani 1 1 d . . . . .
C37 C 0.1091(10) 0.1179(5) 0.1079(4) 0.0316(19) Uani 1 1 d . . . . .
H37 H 0.045758 0.126882 0.141629 0.038 Uiso 1 1 calc R . . . .
C38 C 0.2683(9) 0.1149(4) 0.1128(4) 0.0288(18) Uani 1 1 d . . . . .
C39 C 0.3358(11) 0.1008(5) 0.0586(4) 0.039(2) Uani 1 1 d . . . . .
C40 C 0.4981(10) 0.0932(6) 0.0432(5) 0.043(2) Uani 1 1 d . . . . .
H40A H 0.526247 0.041529 0.046965 0.065 Uiso 1 1 calc GR . . . .
H40B H 0.557609 0.113063 0.073384 0.065 Uiso 1 1 calc GR . . . .
H40C H 0.517002 0.119843 -0.000776 0.065 Uiso 1 1 calc GR . . . .
C41 C 0.3501(9) 0.1251(5) 0.1700(4) 0.0304(19) Uani 1 1 d . . . . .
C42 C 0.4653(9) 0.0824(5) 0.2035(4) 0.0271(18) Uani 1 1 d . . . . .
C43 C 0.9184(10) -0.0710(6) 0.1613(5) 0.043(2) Uani 1 1 d . . . . .
H43A H 0.950031 -0.111009 0.196750 0.064 Uiso 1 1 calc GR . . . .
H43B H 0.981088 -0.029241 0.160450 0.064 Uiso 1 1 calc GR . . . .
H43C H 0.929017 -0.086948 0.120474 0.064 Uiso 1 1 calc GR . . . .
C44 C 0.7605(10) -0.0497(5) 0.1705(4) 0.0324(19) Uani 1 1 d . . . . .
C45 C 0.7043(9) 0.0140(4) 0.1849(4) 0.0275(18) Uani 1 1 d . . . . .
H45 H 0.766313 0.052359 0.189693 0.033 Uiso 1 1 calc R . . . .
C46 C 0.5432(9) 0.0181(5) 0.1924(4) 0.0286(18) Uani 1 1 d . . . . .
C47 C 0.4824(10) -0.0451(5) 0.1848(5) 0.038(2) Uani 1 1 d . . . . .
C48 C 0.3193(11) -0.0618(5) 0.1880(6) 0.051(3) Uani 1 1 d . . . . .
H48A H 0.276643 -0.049431 0.144597 0.076 Uiso 1 1 calc GR . . . .
H48B H 0.266742 -0.033062 0.215302 0.076 Uiso 1 1 calc GR . . . .
H48C H 0.308089 -0.113782 0.206113 0.076 Uiso 1 1 calc GR . . . .
C49 C 0.6059(12) 0.0871(6) 0.3055(4) 0.044(2) Uani 1 1 d . . . . .
H49A H 0.569364 0.040264 0.328618 0.066 Uiso 1 1 calc GR . . . .
H49B H 0.608635 0.120767 0.334795 0.066 Uiso 1 1 calc GR . . . .
H49C H 0.706805 0.079876 0.289068 0.066 Uiso 1 1 calc GR . . . .
C50 C 0.4190(9) 0.1792(4) 0.2484(4) 0.0260(18) Uani 1 1 d . . . . .
C51 C 0.2144(10) 0.2452(5) 0.1804(5) 0.039(2) Uani 1 1 d . . . . .
H51A H 0.184074 0.248338 0.135761 0.059 Uiso 1 1 calc GR . . . .
H51B H 0.261034 0.290425 0.184049 0.059 Uiso 1 1 calc GR . . . .
H51C H 0.126357 0.237884 0.208429 0.059 Uiso 1 1 calc GR . . . .

loop_
_atom_site_aniso_label
_atom_site_aniso_U_11
_atom_site_aniso_U_22
_atom_site_aniso_U_33
_atom_site_aniso_U_23
_atom_site_aniso_U_13
_atom_site_aniso_U_12
Dy1 0.0366(3) 0.0351(3) 0.0279(2) -0.00936(17) 0.00680(17) -0.00744(18)
S1 0.0555(18) 0.085(2) 0.0502(17) 0.0222(16) 0.0067(14) -0.0232(16)
S2 0.0413(15) 0.097(2) 0.0345(13) -0.0326(14) 0.0027(11) -0.0079(15)
S3 0.0386(14) 0.0300(12) 0.0717(17) -0.0203(12) 0.0097(12) -0.0050(10)
S4 0.0372(13) 0.0397(13) 0.0396(13) 0.0109(10) 0.0039(10) -0.0123(10)
S5 0.0388(14) 0.0622(16) 0.0339(12) -0.0215(11) 0.0035(10) -0.0087(12)
S6 0.0326(12) 0.0285(12) 0.0613(15) -0.0190(11) 0.0083(11) -0.0082(10)
O1 0.039(4) 0.035(3) 0.027(3) -0.011(3) 0.009(3) -0.011(3)
O2 0.048(4) 0.023(3) 0.024(3) -0.003(2) 0.011(3) -0.015(3)
O3 0.036(3) 0.032(3) 0.032(3) -0.007(3) 0.005(3) -0.012(3)
O4 0.050(4) 0.054(4) 0.051(4) -0.015(4) -0.002(3) -0.011(4)
O5 0.048(4) 0.065(5) 0.049(4) -0.017(4) -0.007(3) -0.009(4)
O6 0.086(7) 0.106(8) 0.053(5) -0.011(5) -0.029(5) 0.011(6)
O7 0.037(4) 0.057(5) 0.049(4) -0.015(3) 0.000(3) 0.009(3)
O8 0.041(4) 0.037(3) 0.033(3) -0.012(3) 0.011(3) 0.002(3)
O9 0.065(5) 0.076(6) 0.068(5) -0.025(4) 0.025(4) 0.013(4)
O10 0.042(4) 0.055(4) 0.049(4) -0.006(3) 0.020(3) -0.010(3)
O11 0.040(4) 0.051(4) 0.040(4) -0.010(3) 0.010(3) -0.012(3)
O12 0.068(5) 0.047(5) 0.090(6) -0.008(4) 0.014(5) -0.035(4)
N1 0.034(4) 0.042(4) 0.032(4) -0.007(3) 0.012(3) -0.015(3)
N2 0.039(4) 0.046(5) 0.024(4) -0.013(3) 0.007(3) -0.016(4)
N3 0.030(4) 0.028(4) 0.032(4) -0.008(3) 0.012(3) -0.006(3)
N4 0.030(4) 0.025(4) 0.026(3) -0.004(3) 0.009(3) 0.000(3)
N5 0.038(4) 0.030(4) 0.030(4) -0.012(3) 0.005(3) -0.013(3)
N6 0.020(4) 0.025(4) 0.038(4) -0.011(3) 0.006(3) -0.004(3)
N7 0.055(6) 0.077(7) 0.041(5) -0.022(5) -0.007(5) 0.020(5)
N8 0.040(5) 0.042(5) 0.061(6) -0.019(4) 0.024(4) 0.000(4)
N9 0.051(5) 0.042(5) 0.046(5) -0.008(4) 0.002(4) -0.018(4)
C1 0.044(7) 0.104(11) 0.076(9) 0.013(8) 0.018(6) -0.028(7)
C2 0.042(6) 0.077(8) 0.050(6) -0.003(6) 0.015(5) -0.018(6)
C3 0.025(5) 0.049(6) 0.042(5) 0.002(4) 0.006(4) -0.009(4)
C4 0.038(5) 0.034(5) 0.027(4) 0.004(4) 0.003(4) -0.002(4)
C5 0.051(7) 0.065(7) 0.039(6) 0.003(5) 0.006(5) -0.025(6)
C6 0.060(8) 0.096(11) 0.069(9) 0.024(8) -0.001(7) -0.008(7)
C7 0.027(5) 0.050(6) 0.026(4) -0.003(4) 0.004(4) -0.009(4)
C8 0.042(5) 0.046(5) 0.023(4) -0.001(4) 0.010(4) -0.007(4)
C9 0.037(6) 0.098(10) 0.041(6) -0.019(6) 0.007(5) -0.001(6)
C10 0.035(5) 0.068(7) 0.031(5) -0.013(5) 0.002(4) -0.022(5)
C11 0.052(6) 0.041(5) 0.015(4) -0.006(4) 0.002(4) -0.016(4)
C12 0.041(6) 0.063(6) 0.022(4) -0.019(4) 0.006(4) -0.017(5)
C13 0.034(5) 0.078(8) 0.046(6) -0.036(6) 0.003(4) -0.002(5)
C14 0.048(7) 0.093(10) 0.059(7) -0.036(7) -0.004(6) -0.008(6)
C15 0.054(7) 0.066(7) 0.041(6) -0.020(5) 0.006(5) -0.032(6)
C16 0.034(5) 0.036(5) 0.027(5) -0.004(4) 0.009(4) -0.003(4)
C17 0.066(7) 0.045(6) 0.031(5) -0.008(4) 0.013(5) -0.024(5)
C18 0.038(6) 0.053(6) 0.065(7) -0.021(5) 0.010(5) -0.009(5)
C19 0.036(5) 0.033(5) 0.047(5) -0.016(4) 0.007(4) -0.003(4)
C20 0.035(5) 0.034(5) 0.038(5) -0.014(4) 0.009(4) -0.009(4)
C21 0.025(4) 0.028(4) 0.036(5) -0.002(4) 0.006(4) -0.001(3)
C22 0.033(5) 0.038(5) 0.046(5) -0.018(4) 0.010(4) -0.018(4)
C23 0.049(6) 0.047(6) 0.058(6) -0.022(5) 0.008(5) -0.017(5)
C24 0.037(5) 0.030(5) 0.032(4) -0.009(4) 0.012(4) -0.019(4)
C25 0.035(5) 0.022(4) 0.041(5) -0.012(4) 0.011(4) -0.006(4)
C26 0.024(5) 0.042(5) 0.048(6) -0.001(4) 0.003(4) -0.001(4)
C27 0.040(5) 0.025(4) 0.034(5) 0.000(4) 0.011(4) -0.007(4)
C28 0.041(5) 0.023(4) 0.026(4) 0.002(3) 0.007(4) -0.008(4)
C29 0.039(5) 0.033(5) 0.035(5) 0.000(4) 0.005(4) -0.001(4)
C30 0.023(5) 0.053(6) 0.035(5) 0.009(4) 0.000(4) -0.002(4)
C31 0.034(6) 0.074(8) 0.052(6) 0.007(6) 0.000(5) -0.017(5)
C32 0.036(5) 0.048(6) 0.031(5) 0.007(4) 0.008(4) -0.007(4)
C33 0.033(5) 0.037(5) 0.019(4) -0.012(4) 0.006(3) -0.012(4)
C34 0.047(6) 0.035(5) 0.040(5) -0.001(4) 0.019(4) 0.002(4)
C35 0.041(6) 0.070(8) 0.063(7) -0.026(6) 0.007(5) -0.024(6)
C36 0.029(5) 0.042(5) 0.037(5) -0.004(4) 0.003(4) -0.009(4)
C37 0.031(5) 0.034(5) 0.032(5) -0.013(4) 0.009(4) -0.006(4)
C38 0.026(4) 0.026(4) 0.035(5) -0.008(4) -0.002(4) -0.008(3)
C39 0.049(6) 0.037(5) 0.035(5) -0.013(4) 0.011(4) -0.010(4)
C40 0.033(5) 0.060(6) 0.036(5) -0.009(5) 0.006(4) -0.005(5)
C41 0.025(4) 0.040(5) 0.028(4) -0.011(4) 0.010(3) -0.008(4)
C42 0.020(4) 0.034(5) 0.030(4) -0.011(4) 0.001(3) -0.005(3)
C43 0.025(5) 0.047(6) 0.059(6) -0.018(5) 0.005(4) 0.001(4)
C44 0.028(5) 0.033(5) 0.037(5) -0.006(4) 0.000(4) -0.009(4)
C45 0.023(4) 0.021(4) 0.039(5) -0.009(3) 0.004(4) -0.001(3)
C46 0.022(4) 0.029(4) 0.034(4) -0.006(4) 0.002(3) 0.001(3)
C47 0.034(5) 0.037(5) 0.047(5) -0.012(4) 0.010(4) -0.013(4)
C48 0.033(5) 0.035(5) 0.085(8) -0.013(5) 0.009(5) -0.016(4)
C49 0.054(6) 0.045(6) 0.033(5) -0.011(4) -0.005(4) 0.001(5)
C50 0.022(4) 0.028(4) 0.031(4) -0.010(3) 0.005(3) -0.011(3)
C51 0.034(5) 0.033(5) 0.050(6) -0.011(4) 0.008(4) 0.005(4)

loop_
_atom_type_symbol
_atom_type_description
_atom_type_scat_dispersion_real
_atom_type_scat_dispersion_imag
_atom_type_scat_source
C C 0.0033 0.0016 'International Tables Vol C Tables 4.2.6.8 and 6.1.1.4'
H H 0.0000 0.0000 'International Tables Vol C Tables 4.2.6.8 and 6.1.1.4'
Dy Dy -0.1892 4.4098 'International Tables Vol C Tables 4.2.6.8 and 6.1.1.4'
N N 0.0061 0.0033 'International Tables Vol C Tables 4.2.6.8 and 6.1.1.4'
O O 0.0106 0.0060 'International Tables Vol C Tables 4.2.6.8 and 6.1.1.4'
S S 0.1246 0.1234 'International Tables Vol C Tables 4.2.6.8 and 6.1.1.4'

loop_
_geom_angle_atom_site_label_1
_geom_angle_atom_site_label_2
_geom_angle_atom_site_label_3
_geom_angle
_geom_angle_site_symmetry_1
_geom_angle_site_symmetry_3
_geom_angle_publ_flag
O1 Dy1 O3 83.3(2) . . ?
O1 Dy1 O4 74.5(2) . . ?
O1 Dy1 O5 85.3(2) . . ?
O1 Dy1 O7 147.1(2) . . ?
O1 Dy1 O8 150.6(2) . . ?
O1 Dy1 O10 126.0(2) . . ?
O1 Dy1 O11 75.0(2) . . ?
O1 Dy1 N7 78.5(2) . . ?
O1 Dy1 N8 162.3(2) . . ?
O1 Dy1 N9 100.3(2) . . ?
O2 Dy1 O1 83.8(2) . . ?
O2 Dy1 O3 84.0(2) . . ?
O2 Dy1 O4 150.8(2) . . ?
O2 Dy1 O5 146.5(2) . . ?
O2 Dy1 O7 125.8(2) . . ?
O2 Dy1 O8 74.2(2) . . ?
O2 Dy1 O10 86.0(2) . . ?
O2 Dy1 O11 74.0(2) . . ?
O2 Dy1 N7 161.2(2) . . ?
O2 Dy1 N8 100.4(2) . . ?
O2 Dy1 N9 79.0(2) . . ?
O3 Dy1 O4 74.4(2) . . ?
O3 Dy1 O5 125.9(2) . . ?
O3 Dy1 O7 85.8(2) . . ?
O3 Dy1 O8 75.3(2) . . ?
O3 Dy1 O10 147.7(2) . . ?
O3 Dy1 O11 150.4(2) . . ?
O3 Dy1 N7 100.0(3) . . ?
O3 Dy1 N8 80.0(2) . . ?
O3 Dy1 N9 162.0(2) . . ?
O4 Dy1 O8 117.5(2) . . ?
O4 Dy1 O11 117.4(2) . . ?
O4 Dy1 N7 25.6(3) . . ?
O4 Dy1 N8 95.0(3) . . ?
O4 Dy1 N9 123.5(2) . . ?
O5 Dy1 O4 51.6(2) . . ?
O5 Dy1 O7 76.2(3) . . ?
O5 Dy1 O8 123.6(2) . . ?
O5 Dy1 O10 75.2(3) . . ?
O5 Dy1 O11 72.7(2) . . ?
O5 Dy1 N7 26.0(3) . . ?
O5 Dy1 N8 99.6(3) . . ?
O5 Dy1 N9 72.0(3) . . ?
O7 Dy1 O4 72.7(2) . . ?
O7 Dy1 O8 51.7(2) . . ?
O7 Dy1 O10 75.5(2) . . ?
O7 Dy1 O11 123.1(2) . . ?
O7 Dy1 N7 73.0(2) . . ?
O7 Dy1 N8 25.4(2) . . ?
O7 Dy1 N9 99.6(3) . . ?
O8 Dy1 O11 115.8(2) . . ?
O8 Dy1 N7 124.7(2) . . ?
O8 Dy1 N8 26.3(2) . . ?
O8 Dy1 N9 94.5(2) . . ?
O10 Dy1 O4 122.5(2) . . ?
O10 Dy1 O8 72.4(2) . . ?
O10 Dy1 O11 51.2(2) . . ?
O10 Dy1 N7 99.3(3) . . ?
O10 Dy1 N8 71.7(2) . . ?
O10 Dy1 N9 25.8(2) . . ?
O11 Dy1 N7 95.2(3) . . ?
O11 Dy1 N8 122.7(2) . . ?
O11 Dy1 N9 25.4(2) . . ?
N7 Dy1 N8 98.5(3) . . ?
N7 Dy1 N9 97.9(3) . . ?
N8 Dy1 N9 97.5(2) . . ?
C2 S1 C5 92.5(5) . . ?
C13 S2 C10 94.1(5) . . ?
C22 S3 C19 93.4(4) . . ?
C27 S4 C30 92.5(4) . . ?
C39 S5 C36 92.8(4) . . ?
C47 S6 C44 93.6(4) . . ?
C16 O1 Dy1 133.8(6) . . ?
C33 O2 Dy1 134.2(5) . . ?
C50 O3 Dy1 131.1(5) . . ?
N7 O4 Dy1 94.9(6) . . ?
N7 O5 Dy1 96.3(6) . . ?
N8 O7 Dy1 97.2(5) . . ?
N8 O8 Dy1 94.4(5) . . ?
N9 O10 Dy1 97.4(5) . . ?
N9 O11 Dy1 95.9(5) . . ?
C7 N1 C15 129.2(7) . . ?
C16 N1 C7 108.1(7) . . ?
C16 N1 C15 122.4(7) . . ?
C8 N2 C17 126.9(7) . . ?
C16 N2 C8 109.7(7) . . ?
C16 N2 C17 121.8(7) . . ?
C24 N3 C32 129.4(7) . . ?
C33 N3 C24 110.5(7) . . ?
C33 N3 C32 119.9(7) . . ?
C25 N4 C34 127.3(7) . . ?
C33 N4 C25 111.3(7) . . ?
C33 N4 C34 120.8(7) . . ?
C42 N5 C49 125.2(8) . . ?
C50 N5 C42 110.6(7) . . ?
C50 N5 C49 123.3(7) . . ?
C41 N6 C51 127.6(8) . . ?
C50 N6 C41 109.6(7) . . ?
C50 N6 C51 122.7(7) . . ?
O4 N7 Dy1 59.5(5) . . ?
O4 N7 O5 117.2(9) . . ?
O4 N7 O6 125.1(11) . . ?
O5 N7 Dy1 57.7(5) . . ?
O6 N7 Dy1 175.3(9) . . ?
O6 N7 O5 117.6(11) . . ?
O7 N8 Dy1 57.3(4) . . ?
O7 N8 O8 116.6(7) . . ?
O8 N8 Dy1 59.3(4) . . ?
O9 N8 Dy1 177.6(7) . . ?
O9 N8 O7 122.5(9) . . ?
O9 N8 O8 120.8(9) . . ?
O10 N9 Dy1 56.8(4) . . ?
O11 N9 Dy1 58.7(4) . . ?
O11 N9 O10 115.5(7) . . ?
O12 N9 Dy1 176.1(7) . . ?
O12 N9 O10 119.7(9) . . ?
O12 N9 O11 124.7(9) . . ?
C1 C2 S1 121.0(9) . . ?
C3 C2 S1 110.9(8) . . ?
C3 C2 C1 128.2(11) . . ?
C2 C3 C4 113.6(9) . . ?
C3 C4 C7 124.1(8) . . ?
C5 C4 C3 111.8(8) . . ?
C5 C4 C7 124.0(9) . . ?
C4 C5 S1 111.2(8) . . ?
C4 C5 C6 129.6(9) . . ?
C6 C5 S1 119.2(8) . . ?
N1 C7 C4 120.1(8) . . ?
C8 C7 N1 107.5(7) . . ?
C8 C7 C4 132.3(8) . . ?
N2 C8 C11 118.9(8) . . ?
C7 C8 N2 107.9(8) . . ?
C7 C8 C11 133.0(8) . . ?
C9 C10 S2 121.1(7) . . ?
C11 C10 S2 108.3(7) . . ?
C11 C10 C9 130.6(9) . . ?
C10 C11 C8 123.4(9) . . ?
C10 C11 C12 114.3(8) . . ?
C12 C11 C8 122.2(8) . . ?
C13 C12 C11 115.0(8) . . ?
C12 C13 S2 108.3(8) . . ?
C12 C13 C14 128.9(9) . . ?
C14 C13 S2 122.8(8) . . ?
O1 C16 N1 124.9(8) . . ?
O1 C16 N2 128.3(8) . . ?
N2 C16 N1 106.8(7) . . ?
C18 C19 S3 121.3(7) . . ?
C20 C19 S3 109.6(7) . . ?
C20 C19 C18 129.1(9) . . ?
C19 C20 C21 114.0(8) . . ?
C20 C21 C24 122.6(8) . . ?
C22 C21 C20 113.1(8) . . ?
C22 C21 C24 124.2(8) . . ?
C21 C22 S3 109.9(7) . . ?
C21 C22 C23 129.4(9) . . ?
C23 C22 S3 120.6(7) . . ?
N3 C24 C21 122.9(7) . . ?
C25 C24 N3 106.9(8) . . ?
C25 C24 C21 130.2(7) . . ?
N4 C25 C28 121.5(7) . . ?
C24 C25 N4 107.2(7) . . ?
C24 C25 C28 131.0(8) . . ?
C26 C27 S4 119.4(6) . . ?
C28 C27 S4 110.2(7) . . ?
C28 C27 C26 130.3(8) . . ?
C27 C28 C25 124.9(8) . . ?
C27 C28 C29 112.1(7) . . ?
C29 C28 C25 123.0(8) . . ?
C30 C29 C28 115.7(9) . . ?
C29 C30 S4 109.5(7) . . ?
C29 C30 C31 128.7(9) . . ?
C31 C30 S4 121.8(7) . . ?
O2 C33 N3 127.7(7) . . ?
O2 C33 N4 128.2(8) . . ?
N4 C33 N3 104.1(7) . . ?
C35 C36 S5 121.4(7) . . ?
C37 C36 S5 109.8(7) . . ?
C37 C36 C35 128.7(9) . . ?
C36 C37 C38 115.2(8) . . ?
C37 C38 C41 123.8(7) . . ?
C39 C38 C37 112.0(8) . . ?
C39 C38 C41 124.1(8) . . ?
C38 C39 S5 110.2(7) . . ?
C38 C39 C40 129.9(9) . . ?
C40 C39 S5 119.9(7) . . ?
N6 C41 C38 123.8(8) . . ?
C42 C41 N6 107.1(7) . . ?
C42 C41 C38 129.0(8) . . ?
N5 C42 C46 123.2(8) . . ?
C41 C42 N5 105.5(7) . . ?
C41 C42 C46 131.2(8) . . ?
C43 C44 S6 123.0(7) . . ?
C45 C44 S6 109.0(6) . . ?
C45 C44 C43 128.0(8) . . ?
C44 C45 C46 114.8(7) . . ?
C42 C46 C45 122.1(7) . . ?
C47 C46 C42 127.5(8) . . ?
C47 C46 C45 110.4(8) . . ?
C46 C47 S6 112.2(7) . . ?
C46 C47 C48 126.6(9) . . ?
C48 C47 S6 121.1(7) . . ?
O3 C50 N5 127.4(8) . . ?
O3 C50 N6 125.4(8) . . ?
N6 C50 N5 107.2(7) . . ?

loop_
_geom_bond_atom_site_label_1
_geom_bond_atom_site_label_2
_geom_bond_distance
_geom_bond_site_symmetry_2
_geom_bond_publ_flag
Dy1 O1 2.294(5) . ?
Dy1 O2 2.273(6) . ?
Dy1 O3 2.320(6) . ?
Dy1 O4 2.485(7) . ?
Dy1 O5 2.445(7) . ?
Dy1 O7 2.455(7) . ?
Dy1 O8 2.495(6) . ?
Dy1 O10 2.456(6) . ?
Dy1 O11 2.502(7) . ?
Dy1 N7 2.874(9) . ?
Dy1 N8 2.894(8) . ?
Dy1 N9 2.911(8) . ?
S1 C2 1.717(13) . ?
S1 C5 1.723(10) . ?
S2 C10 1.735(10) . ?
S2 C13 1.723(10) . ?
S3 C19 1.733(9) . ?
S3 C22 1.731(10) . ?
S4 C27 1.732(8) . ?
S4 C30 1.739(9) . ?
S5 C36 1.733(9) . ?
S5 C39 1.729(10) . ?
S6 C44 1.724(9) . ?
S6 C47 1.712(10) . ?
O1 C16 1.242(10) . ?
O2 C33 1.245(10) . ?
O3 C50 1.250(10) . ?
O4 N7 1.247(12) . ?
O5 N7 1.266(12) . ?
O6 N7 1.256(12) . ?
O7 N8 1.254(11) . ?
O8 N8 1.286(11) . ?
O9 N8 1.229(10) . ?
O10 N9 1.278(11) . ?
O11 N9 1.253(10) . ?
O12 N9 1.220(10) . ?
N1 C7 1.412(11) . ?
N1 C15 1.477(12) . ?
N1 C16 1.382(10) . ?
N2 C8 1.406(10) . ?
N2 C16 1.331(11) . ?
N2 C17 1.471(11) . ?
N3 C24 1.386(11) . ?
N3 C32 1.469(10) . ?
N3 C33 1.378(11) . ?
N4 C25 1.374(11) . ?
N4 C33 1.365(10) . ?
N4 C34 1.473(11) . ?
N5 C42 1.389(10) . ?
N5 C49 1.471(12) . ?
N5 C50 1.354(11) . ?
N6 C41 1.396(11) . ?
N6 C50 1.340(11) . ?
N6 C51 1.471(11) . ?
C1 C2 1.489(14) . ?
C2 C3 1.362(13) . ?
C3 C4 1.431(12) . ?
C4 C5 1.373(14) . ?
C4 C7 1.466(11) . ?
C5 C6 1.515(17) . ?
C7 C8 1.322(13) . ?
C8 C11 1.500(13) . ?
C9 C10 1.494(14) . ?
C10 C11 1.372(13) . ?
C11 C12 1.386(13) . ?
C12 C13 1.372(13) . ?
C13 C14 1.491(15) . ?
C18 C19 1.477(13) . ?
C19 C20 1.350(13) . ?
C20 C21 1.440(12) . ?
C21 C22 1.355(12) . ?
C21 C24 1.476(12) . ?
C22 C23 1.490(13) . ?
C24 C25 1.354(11) . ?
C25 C28 1.468(11) . ?
C26 C27 1.520(13) . ?
C27 C28 1.374(12) . ?
C28 C29 1.409(13) . ?
C29 C30 1.339(12) . ?
C30 C31 1.500(12) . ?
C35 C36 1.497(14) . ?
C36 C37 1.331(13) . ?
C37 C38 1.427(12) . ?
C38 C39 1.367(12) . ?
C38 C41 1.478(12) . ?
C39 C40 1.495(13) . ?
C41 C42 1.386(12) . ?
C42 C46 1.434(12) . ?
C43 C44 1.477(12) . ?
C44 C45 1.373(12) . ?
C45 C46 1.450(11) . ?
C46 C47 1.366(12) . ?
C47 C48 1.503(12) . ?

loop_
_smtbx_masks_void_nr
_smtbx_masks_void_average_x
_smtbx_masks_void_average_y
_smtbx_masks_void_average_z
_smtbx_masks_void_volume
_smtbx_masks_void_count_electrons
_smtbx_masks_void_content
1 -0.522 -0.326 0.469 792.9 153.8 None
